data_1567165
loop_
_publ_author_name
'Zhang, Chang-Sheng'
'Shao, Ya-Ping'
'Zhang, Fu-Min'
'Han, Xue'
'Zhang, Xiao-Ming'
'Zhang, Kun'
'Tu, Yong-Qiang'

_publ_section_title
;
 Cu(ii)/SPDO complex catalyzed asymmetric Baeyer-Villiger oxidation of
 2-arylcyclobutanones and its application for the total synthesis of
 eupomatilones 5 and 6.
;
_journal_issue 28
_journal_name_full 'Chemical science'
_journal_page_first 8429
_journal_page_last 8435
_journal_paper_doi 10.1039/d2sc02079c
_journal_volume 13
_journal_year 2022
_chemical_absolute_configuration ad
_chemical_formula_moiety 'C16 H14 O2'
_chemical_formula_sum 'C16 H14 O2'
_chemical_formula_weight 238.27
_space_group_crystal_system orthorhombic
_space_group_IT_number 19
_space_group_name_Hall 'P 2ac 2ab'
_space_group_name_H-M_alt 'P 21 21 21'
_atom_sites_solution_hydrogens geom
_atom_sites_solution_primary dual
_audit_creation_date 2022-04-15
_audit_creation_method
;
Olex2 1.3
(compiled 2020.11.12 svn.r5f609507 for OlexSys, GUI svn.r6408)
;
_audit_update_record
;
2022-04-28 deposited with the CCDC.	2022-06-22 downloaded from the CCDC.
;
_cell_angle_alpha 90
_cell_angle_beta 90
_cell_angle_gamma 90
_cell_formula_units_Z 4
_cell_length_a 5.2470(2)
_cell_length_b 8.2089(2)
_cell_length_c 28.1307(9)
_cell_measurement_reflns_used 4958
_cell_measurement_temperature 149.99(10)
_cell_measurement_theta_max 73.1610
_cell_measurement_theta_min 3.1860
_cell_volume 1211.65(7)
_computing_cell_refinement 'CrysAlisPro 1.171.41.113a (Rigaku OD, 2021)'
_computing_data_collection 'CrysAlisPro 1.171.41.113a (Rigaku OD, 2021)'
_computing_data_reduction 'CrysAlisPro 1.171.41.113a (Rigaku OD, 2021)'
_computing_molecular_graphics 'Olex2 1.3 (Dolomanov et al., 2009)'
_computing_publication_material 'Olex2 1.3 (Dolomanov et al., 2009)'
_computing_structure_refinement 'SHELXL 2018/3 (Sheldrick, 2015)'
_computing_structure_solution 'SHELXT  (Sheldrick, 2015)'
_diffrn_ambient_environment N~2~
_diffrn_ambient_temperature 149.99(10)
_diffrn_detector 'Hybrid Pixel Array Detector'
_diffrn_detector_area_resol_mean 10.0000
_diffrn_detector_type HyPix
_diffrn_measured_fraction_theta_full 1.000
_diffrn_measured_fraction_theta_max 0.975
_diffrn_measurement_details
;
List of Runs (angles in degrees, time in seconds):

  # Type    Start    End  Width  t~exp~   \w     \q     \k     \f   Frames
#--------------------------------------------------------------------------
  1  \w     62.00 116.00   1.00    0.12    --   47.45  57.00-150.00   54
  2  \w    126.00 152.00   1.00    0.40    --  107.75  37.00 -60.00   26
  3  \w    146.00 172.00   1.00    0.40    --  107.75  37.00-180.00   26
  4  \w    102.00 128.00   1.00    0.40    --  107.75  37.00-180.00   26
  5  \w    -21.00   5.00   1.00    0.12    --   47.45 -19.00 -60.00   26
  6  \w    -19.00  15.00   1.00    0.12    --   47.45 -19.00-150.00   34
  7  \w     37.00  63.00   1.00    0.40    --  107.75-125.00 -60.00   26
  8  \w     37.00  63.00   1.00    0.40    --  107.75-125.00-180.00   26
  9  \w     76.00 108.00   1.00    0.40    --  107.75-109.00-144.00   32
 10  \w     86.00 112.00   1.00    0.40    --  107.75-125.00 -60.00   26
 11  \w     80.00 106.00   1.00    0.40    --  107.75 -99.00   0.00   26
 12  \w     -9.00  33.00   1.00    0.12    --   47.45 -49.00  98.00   42
 13  \w     30.00 108.00   1.00    0.12    --   47.45-150.00  66.00   78
 14  \w     58.00  99.00   1.00    0.40    --  107.75 -99.00  90.00   41
 15  \w     72.00 100.00   1.00    0.40    --  107.75 -77.00  90.00   28
 16  \w     35.00  62.00   1.00    0.40    --  107.75 -57.00 -60.00   27
 17  \w     51.00 102.00   1.00    0.40    --  107.75 -77.00-150.00   51
 18  \w     37.00  62.00   1.00    0.40    --  107.75 -57.00-180.00   25
 19  \w   -105.00 -71.00   1.00    0.40    -- -100.00 109.00 -48.00   34
 20  \w   -104.00 -40.00   1.00    0.40    -- -100.00 122.00 -49.00   64
 21  \w    -63.00 -37.00   1.00    0.40    -- -100.00 125.00-120.00   26
 22  \w   -112.00 -76.00   1.00    0.40    -- -100.00 125.00-120.00   36
 23  \w    -67.00 -29.00   1.00    0.40    -- -100.00 125.00  90.00   38
 24  \w   -112.00 -86.00   1.00    0.40    -- -100.00 125.00  90.00   26
 25  \w    -83.00 -29.00   1.00    0.40    -- -100.00  72.00  68.00   54
 26  \w    -69.00 -44.00   1.00    0.40    -- -100.00  57.00 -30.00   25
 27  \w    -53.00 -27.00   1.00    0.40    -- -100.00  57.00 -90.00   26
 28  \w    -54.00 -28.00   1.00    0.40    -- -100.00  49.00-114.00   26
 29  \w   -171.00 -97.00   1.00    0.40    -- -100.00 -19.00   0.00   74
 30  \w   -170.00-131.00   1.00    0.40    -- -100.00 -37.00   0.00   39
 31  \w   -161.00 -80.00   1.00    0.40    -- -100.00 -72.00 -61.00   81
 32  \w   -123.00 -97.00   1.00    0.40    -- -100.00 -37.00   0.00   26
 33  \w   -168.00-141.00   1.00    0.40    -- -100.00 -49.00  98.00   27
 34  \w   -173.00-135.00   1.00    0.40    -- -100.00 -37.00 150.00   38
 35  \w   -122.00 -96.00   1.00    0.40    -- -100.00 -37.00 150.00   26
 36  \w   -113.00 -88.00   1.00    0.40    -- -100.00 -49.00  98.00   25
 37  \w   -123.00 -94.00   1.00    0.40    -- -100.00 -99.00  90.00   29
 38  \w   -165.00-132.00   1.00    0.40    -- -100.00 -99.00  90.00   33
 39  \w   -165.00 -77.00   1.00    0.40    -- -100.00-150.00  66.00   88
 40  \w   -117.00 -66.00   1.00    0.12    --  -47.45-150.00  66.00   51
;
_diffrn_measurement_device 'four-circle diffractometer'
_diffrn_measurement_device_type 'ROD, Synergy Custom system, HyPix'
_diffrn_measurement_method '\w scans'
_diffrn_orient_matrix_type 'CrysAlisPro convention (1999,Acta A55,543-557)'
_diffrn_orient_matrix_UB_11 -0.0024211000
_diffrn_orient_matrix_UB_12 0.1498838000
_diffrn_orient_matrix_UB_13 0.0329667000
_diffrn_orient_matrix_UB_21 -0.2921600000
_diffrn_orient_matrix_UB_22 0.0099163000
_diffrn_orient_matrix_UB_23 -0.0045271000
_diffrn_orient_matrix_UB_31 -0.0288140000
_diffrn_orient_matrix_UB_32 -0.1126416000
_diffrn_orient_matrix_UB_33 0.0434698000
_diffrn_radiation_monochromator mirror
_diffrn_radiation_probe x-ray
_diffrn_radiation_type 'Cu K\a'
_diffrn_radiation_wavelength 1.54184
_diffrn_reflns_av_unetI/netI 0.0166
_diffrn_reflns_Laue_measured_fraction_full 1.000
_diffrn_reflns_Laue_measured_fraction_max 0.975
_diffrn_reflns_limit_h_max 6
_diffrn_reflns_limit_h_min -6
_diffrn_reflns_limit_k_max 10
_diffrn_reflns_limit_k_min -10
_diffrn_reflns_limit_l_max 34
_diffrn_reflns_limit_l_min -30
_diffrn_reflns_number 2834
_diffrn_reflns_point_group_measured_fraction_full 1.000
_diffrn_reflns_point_group_measured_fraction_max 0.956
_diffrn_reflns_theta_full 67.684
_diffrn_reflns_theta_max 77.403
_diffrn_reflns_theta_min 3.142
_diffrn_source 'Rotating-anode X-ray tube'
_diffrn_source_type 'Rigaku (Cu) X-ray Source'
_exptl_absorpt_coefficient_mu 0.679
_exptl_absorpt_correction_T_max 1.00000
_exptl_absorpt_correction_T_min 0.78142
_exptl_absorpt_correction_type multi-scan
_exptl_absorpt_process_details
;
CrysAlisPro 1.171.41.113a (Rigaku Oxford Diffraction, 2021)
Empirical absorption correction using spherical harmonics,
implemented in SCALE3 ABSPACK scaling algorithm.
;
_exptl_crystal_colour 'clear light colourless'
_exptl_crystal_colour_lustre clear
_exptl_crystal_colour_modifier light
_exptl_crystal_colour_primary colourless
_exptl_crystal_density_diffrn 1.306
_exptl_crystal_description block
_exptl_crystal_F_000 504
_exptl_crystal_size_max 0.18
_exptl_crystal_size_mid 0.15
_exptl_crystal_size_min 0.12
_refine_diff_density_max 0.318
_refine_diff_density_min -0.366
_refine_diff_density_rms 0.097
_refine_ls_abs_structure_details
;
 Classical Flack method preferred over Parsons because s.u. lower.
;
_refine_ls_abs_structure_Flack -0.3(3)
_refine_ls_extinction_method none
_refine_ls_goodness_of_fit_ref 1.112
_refine_ls_hydrogen_treatment constr
_refine_ls_matrix_type full
_refine_ls_number_parameters 164
_refine_ls_number_reflns 2834
_refine_ls_number_restraints 0
_refine_ls_restrained_S_all 1.112
_refine_ls_R_factor_all 0.0727
_refine_ls_R_factor_gt 0.0687
_refine_ls_shift/su_max 0.000
_refine_ls_shift/su_mean 0.000
_refine_ls_structure_factor_coef Fsqd
_refine_ls_weighting_details 'w=1/[\s^2^(Fo^2^)+(0.1504P)^2^+0.0769P] where P=(Fo^2^+2Fc^2^)/3'
_refine_ls_weighting_scheme calc
_refine_ls_wR_factor_gt 0.1927
_refine_ls_wR_factor_ref 0.1994
_reflns_Friedel_coverage 0.642
_reflns_Friedel_fraction_full 1.000
_reflns_Friedel_fraction_max 0.929
_reflns_number_gt 2623
_reflns_number_total 2834
_reflns_threshold_expression 'I > 2\s(I)'
_twin_special_details
;
Component 2 rotated by 179.2392\% 
around [0.02 -0.00 1.00] (reciprocal) or [0.40 -0.02 0.92] (direct)
;
_cod_data_source_file d2sc02079c3.cif
_cod_data_source_block zhangchsh_0412_3_twin1_hklf4
_cod_depositor_comments 'Adding full bibliography for 1567165--1567169.cif.'
_cod_database_code 1567165
_shelx_shelxl_version_number 2018/3
_chemical_oxdiff_formula 'C11 H10 N O'
_shelx_space_group_comment
;
The symmetry employed for this shelxl refinement is uniquely defined
by the following loop, which should always be used as a source of
symmetry information in preference to the above space-group names.
They are only intended as comments.
;
_olex2_refinement_description
;
1. Twinned data refinement
 Scales: 0.504(7)
 0.496(7)
2. Fixed Uiso
 At 1.2 times of:
  All C(H) groups, All C(H,H) groups
3.a Ternary CH refined with riding coordinates:
 C13(H13)
3.b Secondary CH2 refined with riding coordinates:
 C14(H14A,H14B), C15(H15A,H15B)
3.c Aromatic/amide H refined with riding coordinates:
 C1(H1), C2(H2), C3(H3), C4(H4), C6(H6), C8(H8), C9(H9), C10(H10), C11(H11)
;
_olex2_submission_special_instructions 'No special instructions were received'
_oxdiff_exptl_absorpt_empirical_details
;
Empirical correction (ABSPACK) includes:
- Absorption correction using spherical harmonics
- Frame scaling
;
_oxdiff_exptl_absorpt_empirical_full_max 3.656
_oxdiff_exptl_absorpt_empirical_full_min 0.344
_oxdiff_twin_integration_method simultaneous
_oxdiff_twin_items 2

loop_
_space_group_symop_operation_xyz
'x, y, z'
'-x+1/2, -y, z+1/2'
'-x, y+1/2, -z+1/2'
'x+1/2, -y+1/2, -z'

loop_
_atom_site_label
_atom_site_type_symbol
_atom_site_fract_x
_atom_site_fract_y
_atom_site_fract_z
_atom_site_U_iso_or_equiv
_atom_site_adp_type
_atom_site_occupancy
_atom_site_site_symmetry_order
_atom_site_calc_flag
_atom_site_refinement_flags_posn
_atom_site_refinement_flags_adp
_atom_site_refinement_flags_occupancy
_atom_site_disorder_assembly
_atom_site_disorder_group
O1 O 0.2266(5) 0.7101(3) 0.69060(9) 0.0375(6) Uani 1 1 d . . . . .
O2 O -0.0111(6) 0.7152(4) 0.75609(10) 0.0445(7) Uani 1 1 d . . . . .
C1 C 0.6316(10) 0.4917(5) 0.39457(15) 0.0483(10) Uani 1 1 d . . . . .
H1 H 0.760990 0.532609 0.374171 0.058 Uiso 1 1 calc R U . . .
C2 C 0.4468(9) 0.3901(4) 0.37675(13) 0.0412(9) Uani 1 1 d . . . . .
H2 H 0.446788 0.360720 0.344087 0.049 Uiso 1 1 calc R U . . .
C3 C 0.2610(10) 0.3314(6) 0.40697(15) 0.0510(10) Uani 1 1 d . . . . .
H3 H 0.132722 0.260891 0.394967 0.061 Uiso 1 1 calc R U . . .
C4 C 0.2594(9) 0.3741(5) 0.45444(15) 0.0443(9) Uani 1 1 d . . . . .
H4 H 0.129989 0.332270 0.474676 0.053 Uiso 1 1 calc R U . . .
C5 C 0.4449(6) 0.4776(3) 0.47316(12) 0.0283(7) Uani 1 1 d . . . . .
C6 C 0.6300(9) 0.5347(5) 0.44216(14) 0.0443(9) Uani 1 1 d . . . . .
H6 H 0.759166 0.605143 0.453897 0.053 Uiso 1 1 calc R U . . .
C7 C 0.4444(6) 0.5228(3) 0.52453(12) 0.0277(7) Uani 1 1 d . . . . .
C8 C 0.2577(8) 0.4664(5) 0.55560(14) 0.0419(9) Uani 1 1 d . . . . .
H8 H 0.124695 0.399334 0.543656 0.050 Uiso 1 1 calc R U . . .
C9 C 0.2609(8) 0.5054(5) 0.60336(14) 0.0431(9) Uani 1 1 d . . . . .
H9 H 0.130201 0.465362 0.623595 0.052 Uiso 1 1 calc R U . . .
C10 C 0.6325(8) 0.6229(4) 0.54380(13) 0.0376(8) Uani 1 1 d . . . . .
H10 H 0.761842 0.665012 0.523620 0.045 Uiso 1 1 calc R U . . .
C11 C 0.6352(8) 0.6626(4) 0.59168(14) 0.0400(8) Uani 1 1 d . . . . .
H11 H 0.764856 0.732154 0.603650 0.048 Uiso 1 1 calc R U . . .
C12 C 0.4525(7) 0.6024(4) 0.62216(12) 0.0314(7) Uani 1 1 d . . . . .
C13 C 0.4655(7) 0.6378(4) 0.67452(12) 0.0335(7) Uani 1 1 d . . . . .
H13 H 0.607181 0.716628 0.680483 0.040 Uiso 1 1 calc R U . . .
C14 C 0.5007(8) 0.4903(4) 0.70693(13) 0.0383(8) Uani 1 1 d . . . . .
H14A H 0.414545 0.392790 0.693868 0.046 Uiso 1 1 calc R U . . .
H14B H 0.683451 0.465601 0.711912 0.046 Uiso 1 1 calc R U . . .
C15 C 0.3745(8) 0.5473(4) 0.75277(13) 0.0384(8) Uani 1 1 d . . . . .
H15A H 0.297014 0.454798 0.770134 0.046 Uiso 1 1 calc R U . . .
H15B H 0.498652 0.602562 0.773804 0.046 Uiso 1 1 calc R U . . .
C16 C 0.1743(7) 0.6639(4) 0.73553(13) 0.0346(8) Uani 1 1 d . . . . .

loop_
_atom_site_aniso_label
_atom_site_aniso_U_11
_atom_site_aniso_U_22
_atom_site_aniso_U_33
_atom_site_aniso_U_23
_atom_site_aniso_U_13
_atom_site_aniso_U_12
O1 0.0471(14) 0.0346(11) 0.0309(12) 0.0005(9) 0.0014(11) 0.0113(11)
O2 0.0420(13) 0.0536(13) 0.0379(14) -0.0025(11) 0.0002(12) 0.0076(13)
C1 0.059(2) 0.0458(18) 0.0404(19) -0.0003(16) 0.0112(19) -0.0031(19)
C2 0.051(2) 0.0428(16) 0.0298(16) 0.0006(14) -0.0036(16) 0.0082(17)
C3 0.047(2) 0.064(2) 0.043(2) -0.0110(19) -0.0016(18) -0.011(2)
C4 0.0381(18) 0.053(2) 0.0414(19) -0.0072(17) 0.0006(17) -0.0131(18)
C5 0.0239(14) 0.0249(13) 0.0362(16) 0.0026(12) 0.0001(13) 0.0020(11)
C6 0.046(2) 0.0453(17) 0.041(2) -0.0035(16) 0.0101(17) -0.0133(18)
C7 0.0223(14) 0.0237(13) 0.0373(17) 0.0014(12) -0.0001(12) 0.0020(11)
C8 0.0305(16) 0.055(2) 0.0404(19) -0.0097(16) 0.0023(16) -0.0139(17)
C9 0.0319(17) 0.056(2) 0.0410(19) -0.0083(17) 0.0064(16) -0.0120(16)
C10 0.0335(17) 0.0423(17) 0.0369(17) 0.0024(14) 0.0003(15) -0.0111(15)
C11 0.0407(19) 0.0392(16) 0.0400(18) 0.0001(15) -0.0006(16) -0.0142(16)
C12 0.0311(16) 0.0264(13) 0.0368(17) -0.0003(12) -0.0006(14) 0.0023(12)
C13 0.0342(16) 0.0288(14) 0.0374(17) -0.0029(13) -0.0012(14) 0.0004(13)
C14 0.0406(19) 0.0332(15) 0.0411(18) 0.0022(14) -0.0062(15) 0.0066(14)
C15 0.0419(18) 0.0386(16) 0.0346(18) 0.0049(14) -0.0061(15) 0.0029(16)
C16 0.0375(18) 0.0332(14) 0.0331(16) -0.0031(13) -0.0033(14) -0.0017(14)

loop_
_atom_type_symbol
_atom_type_description
_atom_type_scat_dispersion_real
_atom_type_scat_dispersion_imag
_atom_type_scat_source
C C 0.0181 0.0091 'International Tables Vol C Tables 4.2.6.8 and 6.1.1.4'
H H 0.0000 0.0000 'International Tables Vol C Tables 4.2.6.8 and 6.1.1.4'
O O 0.0492 0.0322 'International Tables Vol C Tables 4.2.6.8 and 6.1.1.4'

loop_
_geom_angle_atom_site_label_1
_geom_angle_atom_site_label_2
_geom_angle_atom_site_label_3
_geom_angle
_geom_angle_site_symmetry_1
_geom_angle_site_symmetry_3
_geom_angle_publ_flag
C16 O1 C13 110.5(3) . . ?
C2 C1 H1 119.9 . . ?
C2 C1 C6 120.2(4) . . ?
C6 C1 H1 119.9 . . ?
C1 C2 H2 120.5 . . ?
C1 C2 C3 119.1(4) . . ?
C3 C2 H2 120.5 . . ?
C2 C3 H3 119.6 . . ?
C2 C3 C4 120.8(4) . . ?
C4 C3 H3 119.6 . . ?
C3 C4 H4 119.5 . . ?
C3 C4 C5 121.0(4) . . ?
C5 C4 H4 119.5 . . ?
C4 C5 C7 121.0(3) . . ?
C6 C5 C4 117.2(3) . . ?
C6 C5 C7 121.7(3) . . ?
C1 C6 C5 121.7(4) . . ?
C1 C6 H6 119.1 . . ?
C5 C6 H6 119.1 . . ?
C8 C7 C5 121.8(3) . . ?
C8 C7 C10 116.7(3) . . ?
C10 C7 C5 121.5(3) . . ?
C7 C8 H8 119.2 . . ?
C9 C8 C7 121.7(3) . . ?
C9 C8 H8 119.2 . . ?
C8 C9 H9 119.6 . . ?
C8 C9 C12 120.9(4) . . ?
C12 C9 H9 119.6 . . ?
C7 C10 H10 119.2 . . ?
C11 C10 C7 121.6(3) . . ?
C11 C10 H10 119.2 . . ?
C10 C11 H11 119.6 . . ?
C12 C11 C10 120.9(3) . . ?
C12 C11 H11 119.6 . . ?
C9 C12 C13 121.2(3) . . ?
C11 C12 C9 118.2(3) . . ?
C11 C12 C13 120.6(3) . . ?
O1 C13 C12 110.1(3) . . ?
O1 C13 H13 108.9 . . ?
O1 C13 C14 104.0(3) . . ?
C12 C13 H13 108.9 . . ?
C12 C13 C14 116.0(3) . . ?
C14 C13 H13 108.9 . . ?
C13 C14 H14A 111.3 . . ?
C13 C14 H14B 111.3 . . ?
H14A C14 H14B 109.2 . . ?
C15 C14 C13 102.1(3) . . ?
C15 C14 H14A 111.3 . . ?
C15 C14 H14B 111.3 . . ?
C14 C15 H15A 111.1 . . ?
C14 C15 H15B 111.1 . . ?
H15A C15 H15B 109.1 . . ?
C16 C15 C14 103.1(3) . . ?
C16 C15 H15A 111.1 . . ?
C16 C15 H15B 111.1 . . ?
O1 C16 C15 109.9(3) . . ?
O2 C16 O1 121.0(3) . . ?
O2 C16 C15 129.1(3) . . ?

loop_
_geom_bond_atom_site_label_1
_geom_bond_atom_site_label_2
_geom_bond_distance
_geom_bond_site_symmetry_2
_geom_bond_publ_flag
O1 C13 1.459(4) . ?
O1 C16 1.348(4) . ?
O2 C16 1.207(5) . ?
C1 H1 0.9500 . ?
C1 C2 1.374(6) . ?
C1 C6 1.385(5) . ?
C2 H2 0.9500 . ?
C2 C3 1.380(6) . ?
C3 H3 0.9500 . ?
C3 C4 1.380(6) . ?
C4 H4 0.9500 . ?
C4 C5 1.395(5) . ?
C5 C6 1.387(5) . ?
C5 C7 1.492(5) . ?
C6 H6 0.9500 . ?
C7 C8 1.392(5) . ?
C7 C10 1.394(5) . ?
C8 H8 0.9500 . ?
C8 C9 1.381(5) . ?
C9 H9 0.9500 . ?
C9 C12 1.387(5) . ?
C10 H10 0.9500 . ?
C10 C11 1.386(5) . ?
C11 H11 0.9500 . ?
C11 C12 1.378(5) . ?
C12 C13 1.503(5) . ?
C13 H13 1.0000 . ?
C13 C14 1.527(5) . ?
C14 H14A 0.9900 . ?
C14 H14B 0.9900 . ?
C14 C15 1.523(5) . ?
C15 H15A 0.9900 . ?
C15 H15B 0.9900 . ?
C15 C16 1.502(5) . ?

loop_
_geom_torsion_atom_site_label_1
_geom_torsion_atom_site_label_2
_geom_torsion_atom_site_label_3
_geom_torsion_atom_site_label_4
_geom_torsion
_geom_torsion_site_symmetry_1
_geom_torsion_site_symmetry_2
_geom_torsion_site_symmetry_3
_geom_torsion_site_symmetry_4
_geom_torsion_publ_flag
O1 C13 C14 C15 -31.2(3) . . . . ?
C1 C2 C3 C4 0.2(7) . . . . ?
C2 C1 C6 C5 0.1(7) . . . . ?
C2 C3 C4 C5 0.1(7) . . . . ?
C3 C4 C5 C6 -0.2(6) . . . . ?
C3 C4 C5 C7 -179.6(4) . . . . ?
C4 C5 C6 C1 0.2(6) . . . . ?
C4 C5 C7 C8 -1.1(5) . . . . ?
C4 C5 C7 C10 178.4(3) . . . . ?
C5 C7 C8 C9 178.5(4) . . . . ?
C5 C7 C10 C11 -178.7(3) . . . . ?
C6 C1 C2 C3 -0.3(6) . . . . ?
C6 C5 C7 C8 179.6(4) . . . . ?
C6 C5 C7 C10 -0.9(5) . . . . ?
C7 C5 C6 C1 179.5(4) . . . . ?
C7 C8 C9 C12 -0.3(7) . . . . ?
C7 C10 C11 C12 0.7(6) . . . . ?
C8 C7 C10 C11 0.8(5) . . . . ?
C8 C9 C12 C11 1.8(6) . . . . ?
C8 C9 C12 C13 -176.6(4) . . . . ?
C9 C12 C13 O1 -56.1(4) . . . . ?
C9 C12 C13 C14 61.6(5) . . . . ?
C10 C7 C8 C9 -1.1(6) . . . . ?
C10 C11 C12 C9 -2.1(6) . . . . ?
C10 C11 C12 C13 176.3(3) . . . . ?
C11 C12 C13 O1 125.6(3) . . . . ?
C11 C12 C13 C14 -116.8(4) . . . . ?
C12 C13 C14 C15 -152.2(3) . . . . ?
C13 O1 C16 O2 177.4(3) . . . . ?
C13 O1 C16 C15 -2.6(4) . . . . ?
C13 C14 C15 C16 29.3(4) . . . . ?
C14 C15 C16 O1 -17.6(4) . . . . ?
C14 C15 C16 O2 162.3(4) . . . . ?
C16 O1 C13 C12 146.7(3) . . . . ?
C16 O1 C13 C14 21.9(3) . . . . ?

loop_
_twin_individual_id
_twin_individual_mass_fraction_refined
_oxdiff_twin_reflns_isolated
_oxdiff_twin_reflns_overlapped
_twin_individual_twin_lattice_type
_twin_individual_twin_matrix_11
_twin_individual_twin_matrix_12
_twin_individual_twin_matrix_13
_twin_individual_twin_matrix_21
_twin_individual_twin_matrix_22
_twin_individual_twin_matrix_23
_twin_individual_twin_matrix_31
_twin_individual_twin_matrix_32
_twin_individual_twin_matrix_33
1 0.504(7) 11998 861 ref 1.0000 0.0000 0.0000 0.0000 1.0000 0.0000 0.0000 0.0000 1.0000
2 0.496(7) 0 861 nmt -0.9875 -0.0093 0.0300 0.0194 -0.9985 -0.0033 0.8668 -0.0383 0.9868
